data_7213818
loop_
_publ_author_name
'Surbella III, Robert G.'
'Cahill, Christopher L.'

_publ_section_title
;
 The exploration of supramolecular interactions stemming from the
 [UO2(NCS)4(H2O)]2&#x2212; tecton and substituted pyridinium cations
;
_journal_issue 12
_journal_name_full CrystEngComm
_journal_page_first 2352
_journal_paper_doi 10.1039/c3ce42106f
_journal_volume 16
_journal_year 2014
_chemical_formula_moiety '(C5 H5 N1 Br1 1+)2, (U1 O3 C4 H2 N4 S4 2-), (H2 O1)'
_chemical_formula_sum 'C14 H14 Br2 N6 O4 S4 U'
_chemical_formula_weight 857.38
_chemical_properties_physical thermochromic
_space_group_crystal_system orthorhombic
_space_group_IT_number 57
_space_group_name_Hall '-P 2c 2b'
_space_group_name_H-M_alt 'P b c m'
_symmetry_cell_setting orthorhombic
_symmetry_Int_Tables_number 57
_symmetry_space_group_name_Hall '-P 2c 2b'
_symmetry_space_group_name_H-M 'P b c m'
_atom_sites_solution_hydrogens geom
_audit_creation_method SHELXL-2013
_cell_angle_alpha 90
_cell_angle_beta 90
_cell_angle_gamma 90
_cell_formula_units_Z 4
_cell_length_a 6.4685(13)
_cell_length_b 15.007(3)
_cell_length_c 25.732(5)
_cell_measurement_reflns_used 8479
_cell_measurement_temperature 100(2)
_cell_measurement_theta_max 56.642
_cell_measurement_theta_min 5.429
_cell_volume 2497.9(9)
_computing_cell_refinement 'SAINT (Bruker AXS, 2013)'
_computing_data_collection 'APEX II (Bruker AXS, 2013)'
_computing_data_reduction 'SAINT (Bruker AXS, 2013)'
_computing_molecular_graphics 'Crystal Maker v.8.2.2 (Palmer 2009)'
_computing_publication_material 'WINGX (Farrugia, 2012)'
_computing_structure_refinement 'SHELXL-2013 (Sheldrick, 2013)'
_computing_structure_solution 'SIR92 (Altomare, 1993)'
_diffrn_ambient_temperature 100(2)
_diffrn_measured_fraction_theta_full 1.000
_diffrn_measured_fraction_theta_max 0.999
_diffrn_measurement_device_type 'Bruker ApexII CCD'
_diffrn_measurement_method 'Omega and Phi Scans'
_diffrn_radiation_probe x-ray
_diffrn_radiation_type MoK\a
_diffrn_radiation_wavelength 0.71073
_diffrn_reflns_av_R_equivalents 0.0549
_diffrn_reflns_av_unetI/netI 0.0274
_diffrn_reflns_Laue_measured_fraction_full 1.000
_diffrn_reflns_Laue_measured_fraction_max 0.999
_diffrn_reflns_limit_h_max 8
_diffrn_reflns_limit_h_min -8
_diffrn_reflns_limit_k_max 20
_diffrn_reflns_limit_k_min -20
_diffrn_reflns_limit_l_max 34
_diffrn_reflns_limit_l_min -34
_diffrn_reflns_number 31174
_diffrn_reflns_point_group_measured_fraction_full 1.000
_diffrn_reflns_point_group_measured_fraction_max 0.999
_diffrn_reflns_theta_full 25.000
_diffrn_reflns_theta_max 28.421
_diffrn_reflns_theta_min 2.715
_diffrn_source 'fine-focused sealed X-ray tube'
_exptl_absorpt_coefficient_mu 10.064
_exptl_absorpt_correction_T_max 0.7457
_exptl_absorpt_correction_T_min 0.5276
_exptl_absorpt_correction_type multi-scan
_exptl_absorpt_process_details 'SADABS, G. Sheldrick (1999)'
_exptl_crystal_colour 'Orange (293(2)K) Yellow (100(2)K)'
_exptl_crystal_density_diffrn 2.267
_exptl_crystal_description Prism
_exptl_crystal_F_000 1576
_exptl_crystal_recrystallization_method 'Slow Aqueous Evaporation'
_exptl_crystal_size_max 0.125
_exptl_crystal_size_mid 0.083
_exptl_crystal_size_min 0.080
_refine_diff_density_max 1.391
_refine_diff_density_min -1.016
_refine_diff_density_rms 0.138
_refine_ls_extinction_method none
_refine_ls_goodness_of_fit_ref 1.057
_refine_ls_hydrogen_treatment constr
_refine_ls_matrix_type full
_refine_ls_number_parameters 148
_refine_ls_number_reflns 3212
_refine_ls_number_restraints 0
_refine_ls_restrained_S_all 1.057
_refine_ls_R_factor_all 0.0313
_refine_ls_R_factor_gt 0.0243
_refine_ls_shift/su_max 0.000
_refine_ls_shift/su_mean 0.000
_refine_ls_structure_factor_coef Fsqd
_refine_ls_weighting_details 'w=1/[\s^2^(Fo^2^)+(0.0225P)^2^+6.0525P] where P=(Fo^2^+2Fc^2^)/3'
_refine_ls_weighting_scheme calc
_refine_ls_wR_factor_gt 0.0526
_refine_ls_wR_factor_ref 0.0549
_reflns_Friedel_coverage 0.000
_reflns_number_gt 2830
_reflns_number_total 3212
_reflns_threshold_expression 'I > 2\s(I)'
_cod_data_source_file c3ce42106f.txt
_cod_data_source_block Compound_2
_cod_original_cell_volume 2497.8(8)
_cod_database_code 7213818
_shelx_space_group_comment
;
The symmetry employed for this shelxl refinement is uniquely defined
by the following loop, which should always be used as a source of
symmetry information in preference to the above space-group names.
They are only intended as comments.
;
_shelxl_version_number 2013-4

loop_
_space_group_symop_operation_xyz
'x, y, z'
'-x, -y, z+1/2'
'x, -y+1/2, -z'
'-x, y+1/2, -z+1/2'
'-x, -y, -z'
'x, y, -z-1/2'
'-x, y-1/2, z'
'x, -y-1/2, z-1/2'

loop_
_atom_site_label
_atom_site_type_symbol
_atom_site_fract_x
_atom_site_fract_y
_atom_site_fract_z
_atom_site_U_iso_or_equiv
_atom_site_adp_type
_atom_site_occupancy
_atom_site_site_symmetry_order
_atom_site_calc_flag
_atom_site_refinement_flags_posn
_atom_site_refinement_flags_adp
_atom_site_refinement_flags_occupancy
C1 C 0.1534(6) 0.1950(2) 0.11925(14) 0.0163(7) Uani 1 1 d . . .
C2 C 0.2729(5) -0.0690(2) 0.17645(13) 0.0150(7) Uani 1 1 d . . .
C5 C 0.7811(6) 0.9455(3) 0.11350(16) 0.0242(8) Uani 1 1 d . . .
H5 H 0.8186 0.8875 0.1220 0.029 Uiso 1 1 calc R U .
C6 C 0.7766(6) 0.9717(3) 0.06246(16) 0.0254(9) Uani 1 1 d . . .
H6 H 0.8086 0.9318 0.0360 0.030 Uiso 1 1 calc R U .
C7 C 0.7232(6) 1.0587(3) 0.05120(14) 0.0210(8) Uani 1 1 d . . .
C8 C 0.6736(6) 1.1183(3) 0.09088(15) 0.0208(7) Uani 1 1 d . . .
H8 H 0.6375 1.1769 0.0834 0.025 Uiso 1 1 calc R U .
C9 C 0.6793(6) 1.0883(3) 0.14101(15) 0.0204(7) Uani 1 1 d . . .
H9 H 0.6467 1.1268 0.1681 0.024 Uiso 1 1 calc R U .
N1 N 0.1327(5) 0.1826(2) 0.16407(12) 0.0203(7) Uani 1 1 d . . .
N2 N 0.2512(5) 0.0011(2) 0.19408(13) 0.0233(7) Uani 1 1 d . . .
N5 N 0.7315(5) 1.0037(2) 0.15134(12) 0.0201(7) Uani 1 1 d . . .
H5A H 0.7335 0.9861 0.1831 0.024 Uiso 1 1 calc R U .
O1 O -0.0948(5) 0.0870(2) 0.2500 0.0164(7) Uani 1 2 d S T P
O2 O 0.4227(5) 0.1652(2) 0.2500 0.0188(8) Uani 1 2 d S T P
OW1 O -0.0132(6) 0.2789(2) 0.2500 0.0191(8) Uani 1 2 d S T P
OW2 O 0.2942(6) 0.4084(3) 0.2500 0.0238(8) Uani 1 2 d S T P
S1 S 0.17640(18) 0.21257(7) 0.05792(4) 0.0283(2) Uani 1 1 d . . .
S2 S 0.30732(19) -0.16806(7) 0.15214(4) 0.0326(3) Uani 1 1 d . . .
Br1 Br 0.71268(6) 1.09859(3) -0.01801(2) 0.03017(10) Uani 1 1 d . . .
U1 U 0.16381(3) 0.12640(2) 0.2500 0.01124(6) Uani 1 2 d S T P

loop_
_atom_site_aniso_label
_atom_site_aniso_U_11
_atom_site_aniso_U_22
_atom_site_aniso_U_33
_atom_site_aniso_U_23
_atom_site_aniso_U_13
_atom_site_aniso_U_12
C1 0.0179(17) 0.0141(16) 0.0171(17) -0.0007(13) -0.0021(14) 0.0011(14)
C2 0.0151(16) 0.0178(17) 0.0120(16) 0.0009(13) 0.0002(13) -0.0033(13)
C5 0.0165(18) 0.0228(19) 0.033(2) -0.0085(17) -0.0071(16) 0.0030(15)
C6 0.0169(18) 0.031(2) 0.029(2) -0.0113(17) -0.0008(16) 0.0024(16)
C7 0.0165(17) 0.031(2) 0.0153(17) -0.0048(15) -0.0028(14) -0.0055(15)
C8 0.0197(18) 0.0226(18) 0.0202(18) -0.0030(15) -0.0013(14) -0.0020(15)
C9 0.0190(18) 0.0210(17) 0.0211(18) -0.0068(15) -0.0006(15) -0.0026(15)
N1 0.0222(17) 0.0212(16) 0.0175(15) 0.0004(12) -0.0007(13) 0.0030(13)
N2 0.0241(17) 0.0189(16) 0.0267(18) -0.0047(14) 0.0042(14) 0.0025(14)
N5 0.0143(14) 0.0267(17) 0.0194(16) -0.0010(13) -0.0045(12) -0.0012(13)
O1 0.0098(16) 0.0210(18) 0.0184(18) 0.000 0.000 0.0007(14)
O2 0.0148(18) 0.0219(19) 0.0197(18) 0.000 0.000 -0.0008(15)
OW1 0.027(2) 0.0150(18) 0.0155(18) 0.000 0.000 0.0059(15)
OW2 0.021(2) 0.0220(19) 0.029(2) 0.000 0.000 0.0027(16)
S1 0.0389(6) 0.0346(5) 0.0113(4) 0.0052(4) 0.0007(4) -0.0045(5)
S2 0.0473(7) 0.0151(5) 0.0353(6) -0.0096(4) 0.0199(5) -0.0077(4)
Br1 0.0277(2) 0.0448(2) 0.01800(19) -0.00475(17) 0.00107(15) -0.00916(18)
U1 0.01233(9) 0.01125(9) 0.01014(9) 0.000 0.000 0.00078(7)

loop_
_atom_type_symbol
_atom_type_description
_atom_type_scat_dispersion_real
_atom_type_scat_dispersion_imag
_atom_type_scat_source
C C 0.0033 0.0016 'International Tables Vol C Tables 4.2.6.8 and 6.1.1.4'
H H 0.0000 0.0000 'International Tables Vol C Tables 4.2.6.8 and 6.1.1.4'
N N 0.0061 0.0033 'International Tables Vol C Tables 4.2.6.8 and 6.1.1.4'
O O 0.0106 0.0060 'International Tables Vol C Tables 4.2.6.8 and 6.1.1.4'
S S 0.1246 0.1234 'International Tables Vol C Tables 4.2.6.8 and 6.1.1.4'
Br Br -0.2901 2.4595 'International Tables Vol C Tables 4.2.6.8 and 6.1.1.4'
U U -9.6767 9.6646 'International Tables Vol C Tables 4.2.6.8 and 6.1.1.4'

loop_
_geom_angle_atom_site_label_1
_geom_angle_atom_site_label_2
_geom_angle_atom_site_label_3
_geom_angle
_geom_angle_site_symmetry_1
_geom_angle_site_symmetry_3
N1 C1 S1 178.7(4) . .
N2 C2 S2 179.0(4) . .
N5 C5 C6 120.1(4) . .
N5 C5 H5 119.9 . .
C6 C5 H5 119.9 . .
C5 C6 C7 118.5(4) . .
C5 C6 H6 120.8 . .
C7 C6 H6 120.8 . .
C6 C7 C8 120.6(4) . .
C6 C7 Br1 120.6(3) . .
C8 C7 Br1 118.8(3) . .
C9 C8 C7 118.3(4) . .
C9 C8 H8 120.9 . .
C7 C8 H8 120.9 . .
N5 C9 C8 120.4(3) . .
N5 C9 H9 119.8 . .
C8 C9 H9 119.8 . .
C1 N1 U1 163.7(3) . .
C2 N2 U1 164.7(3) . .
C9 N5 C5 122.1(3) . .
C9 N5 H5A 119.0 . .
C5 N5 H5A 119.0 . .
O2 U1 O1 179.71(16) . .
O2 U1 N1 87.90(9) . .
O1 U1 N1 92.20(9) . .
O2 U1 N1 87.90(9) . 6_556
O1 U1 N1 92.20(9) . 6_556
N1 U1 N1 137.19(15) . 6_556
O2 U1 N2 91.96(12) . .
O1 U1 N2 87.80(12) . .
N1 U1 N2 75.14(11) . .
N1 U1 N2 147.59(11) 6_556 .
O2 U1 N2 91.96(12) . 6_556
O1 U1 N2 87.80(12) . 6_556
N1 U1 N2 147.60(11) . 6_556
N1 U1 N2 75.14(11) 6_556 6_556
N2 U1 N2 72.48(16) . 6_556
O2 U1 OW1 97.40(15) . .
O1 U1 OW1 82.89(14) . .
N1 U1 OW1 69.18(8) . .
N1 U1 OW1 69.18(8) 6_556 .
N2 U1 OW1 142.63(8) . .
N2 U1 OW1 142.63(8) 6_556 .

loop_
_geom_bond_atom_site_label_1
_geom_bond_atom_site_label_2
_geom_bond_distance
_geom_bond_site_symmetry_2
C1 N1 1.176(5) .
C1 S1 1.607(4) .
C2 N2 1.155(4) .
C2 S2 1.628(4) .
C5 N5 1.347(5) .
C5 C6 1.371(6) .
C5 H5 0.9300 .
C6 C7 1.382(6) .
C6 H6 0.9300 .
C7 C8 1.394(5) .
C7 Br1 1.880(4) .
C8 C9 1.367(5) .
C8 H8 0.9300 .
C9 N5 1.339(5) .
C9 H9 0.9300 .
N1 U1 2.375(3) .
N2 U1 2.434(3) .
N5 H5A 0.8600 .
O1 U1 1.775(3) .
O2 U1 1.773(4) .
OW1 U1 2.559(3) .
U1 N1 2.375(3) 6_556
U1 N2 2.434(3) 6_556

loop_
_geom_hbond_atom_site_label_D
_geom_hbond_atom_site_label_H
_geom_hbond_atom_site_label_A
_geom_hbond_distance_DH
_geom_hbond_distance_HA
_geom_hbond_distance_DA
_geom_hbond_angle_DHA
_geom_hbond_site_symmetry_A
C8 H8 S2 0.93 2.94 3.575(4) 126.4 7_675
C9 H9 O2 0.93 2.62 3.457(4) 149.9 1_565
N5 H5A O1 0.86 2.55 3.044(4) 117.8 1_665
N5 H5A OW2 0.86 2.09 2.919(4) 162.9 7_665
C8 H8 S2 0.93 2.94 3.575(4) 126.4 7_675
C9 H9 O2 0.93 2.62 3.457(4) 149.9 1_565
N5 H5A O1 0.86 2.55 3.044(4) 117.8 1_665
N5 H5A OW2 0.86 2.09 2.919(4) 162.9 7_665
